data_4118281
loop_
_publ_author_name
'Christopher R. Jones'
'Pranjal K. Baruah'
'Amber L. Thompson'
'Steve Scheiner'
'Martin D. Smith'

_publ_contact_author 'Martin D. Smith'
_publ_contact_author_email martin.smith@chem.ox.ac.uk
_publ_contact_author_fax '+44 1865 285002'
_publ_contact_author_phone '+44 1865 285103'
_publ_section_title
;
 Can a C-H...O Interaction Be a Determinant of Conformation?
;
_journal_name_full 'Journal of the American Chemical Society'
_journal_page_first 12064
_journal_page_last 12071
_journal_paper_doi 10.1021/ja301318a
_journal_volume 134
_journal_year 2012
_chemical_absolute_configuration
;
 1144 Friedel pairs were averaged for the refinement
;
_chemical_formula_moiety 'C15 H24 F4 N2 O4, C5'
_chemical_formula_sum 'C20 H24 F4 N2 O4'
_chemical_formula_weight 432.41
_space_group_IT_number 19
_symmetry_cell_setting orthorhombic
_symmetry_space_group_name_Hall 'P 2ac 2ab'
_symmetry_space_group_name_H-M 'P 21 21 21'
_atom_sites_solution_hydrogens geom
_atom_sites_solution_primary direct
_atom_sites_solution_secondary difmap
_audit_creation_method SHELXL-97
_cell_angle_alpha 90.00
_cell_angle_beta 90.00
_cell_angle_gamma 90.00
_cell_formula_units_Z 4
_cell_length_a 5.5639(2)
_cell_length_b 16.0755(5)
_cell_length_c 26.6196(9)
_cell_measurement_reflns_used 18325
_cell_measurement_temperature 300(2)
_cell_measurement_theta_max 22.46
_cell_measurement_theta_min 1.02
_cell_volume 2380.92(14)
_computing_cell_refinement 'HKL Scalepack (Otwinowski & Minor 1997)'
_computing_data_collection 'Collect (Nonius B.V. 1998)'
_computing_data_reduction
;
 HKL Denzo and Scalepack (Otwinowski & Minor 1997)
;
_computing_publication_material 'SHELXL-97 (Sheldrick 1997)'
_computing_structure_refinement 'SHELXL-97 (Sheldrick 1997)'
_computing_structure_solution 'SIR-92 (Altomare et al. 1994)'
_diffrn_ambient_temperature 300(2)
_diffrn_measured_fraction_theta_full 0.955
_diffrn_measured_fraction_theta_max 0.955
_diffrn_measurement_device_type 'Nonius Kappa CCD'
_diffrn_measurement_method 'Thin slice \w and \f scans'
_diffrn_radiation_source 'fine-focus sealed tube'
_diffrn_radiation_type MoK\a
_diffrn_radiation_wavelength 0.71073
_diffrn_reflns_av_R_equivalents 0.0433
_diffrn_reflns_av_sigmaI/netI 0.0314
_diffrn_reflns_limit_h_max 5
_diffrn_reflns_limit_h_min -5
_diffrn_reflns_limit_k_max 17
_diffrn_reflns_limit_k_min -17
_diffrn_reflns_limit_l_max 28
_diffrn_reflns_limit_l_min -28
_diffrn_reflns_number 7565
_diffrn_reflns_theta_full 22.52
_diffrn_reflns_theta_max 22.52
_diffrn_reflns_theta_min 3.74
_exptl_absorpt_coefficient_mu 0.104
_exptl_absorpt_correction_T_max 0.981
_exptl_absorpt_correction_T_min 0.785
_exptl_absorpt_correction_type multi-scan
_exptl_absorpt_process_details
;
 multi-scan from symmetry-related measurements 
 Sortav (Blessing 1995)
;
_exptl_crystal_colour colourless
_exptl_crystal_density_diffrn 1.206
_exptl_crystal_description block
_exptl_crystal_F_000 904
_exptl_crystal_size_max 0.16
_exptl_crystal_size_mid 0.12
_exptl_crystal_size_min 0.07
_refine_diff_density_max 0.277
_refine_diff_density_min -0.176
_refine_diff_density_rms 0.044
_refine_ls_abs_structure_details 'Flack H D (1983), Acta Cryst. A39, 876-881'
_refine_ls_abs_structure_Flack 2(4)
_refine_ls_extinction_method none
_refine_ls_goodness_of_fit_ref 1.118
_refine_ls_hydrogen_treatment constr
_refine_ls_matrix_type full
_refine_ls_number_parameters 281
_refine_ls_number_reflns 1751
_refine_ls_number_restraints 8
_refine_ls_restrained_S_all 1.120
_refine_ls_R_factor_all 0.0905
_refine_ls_R_factor_gt 0.0833
_refine_ls_shift/su_max 0.013
_refine_ls_shift/su_mean 0.001
_refine_ls_structure_factor_coef Fsqd
_refine_ls_weighting_details 'calc w=1/[\s^2^(Fo^2^)+(0.1741P)^2^+0.6533P] where P=(Fo^2^+2Fc^2^)/3'
_refine_ls_weighting_scheme calc
_refine_ls_wR_factor_gt 0.2438
_refine_ls_wR_factor_ref 0.2538
_reflns_number_gt 1556
_reflns_number_total 1751
_reflns_threshold_expression >2sigma(I)
_oxford_structure_analysis_title ms0812
_cod_data_source_file ja301318a_si_002_2.cif
_cod_data_source_block 3
_cod_database_code 4118281

loop_
_symmetry_equiv_pos_as_xyz
'x, y, z'
'-x+1/2, -y, z+1/2'
'x+1/2, -y+1/2, -z'
'-x, y+1/2, -z+1/2'

loop_
_atom_site_label
_atom_site_type_symbol
_atom_site_fract_x
_atom_site_fract_y
_atom_site_fract_z
_atom_site_U_iso_or_equiv
_atom_site_adp_type
_atom_site_occupancy
_atom_site_symmetry_multiplicity
_atom_site_calc_flag
_atom_site_refinement_flags
_atom_site_disorder_assembly
_atom_site_disorder_group
O1 O 0.1746(13) 0.0900(3) 0.25645(16) 0.1082(18) Uani 1 1 d . . .
O2 O 0.1132(13) 0.0354(2) 0.35927(17) 0.112(2) Uani 1 1 d . . .
O3 O 0.1773(10) 0.1394(3) 0.41452(16) 0.1004(16) Uani 1 1 d . . .
O4 O 0.709(2) -0.1421(4) 0.2677(2) 0.195(5) Uani 1 1 d . . .
N1 N -0.0086(9) 0.1672(3) 0.34429(16) 0.0691(12) Uani 1 1 d . . .
N2 N 0.4378(19) -0.0374(3) 0.2727(2) 0.129(3) Uani 1 1 d . . .
H2 H 0.3342 -0.0157 0.2928 0.155 Uiso 1 1 calc R . .
C1 C 0.807(2) -0.0052(7) 0.1057(3) 0.123(3) Uani 1 1 d . . .
F1 F 0.7133(15) -0.0750(5) 0.0826(2) 0.184(3) Uani 1 1 d . . .
F2 F 0.846(2) 0.0421(5) 0.0701(3) 0.265(6) Uani 1 1 d . . .
F3 F 1.0105(13) -0.0398(4) 0.1211(3) 0.157(2) Uani 1 1 d . . .
C2 C 0.6462(16) 0.0234(4) 0.1461(3) 0.095(2) Uani 1 1 d . . .
C3 C 0.5080(17) 0.0911(5) 0.1388(2) 0.106(2) Uani 1 1 d . . .
H3 H 0.5212 0.1207 0.1089 0.127 Uiso 1 1 calc R . .
C4 C 0.3462(18) 0.1175(4) 0.1752(2) 0.098(2) Uani 1 1 d . . .
H4 H 0.2540 0.1651 0.1704 0.118 Uiso 1 1 calc R . .
C5 C 0.3266(16) 0.0721(4) 0.2176(2) 0.0904(19) Uani 1 1 d . . .
C6 C 0.4699(17) 0.0030(3) 0.2261(2) 0.092(2) Uani 1 1 d . . .
C7 C 0.6283(17) -0.0206(4) 0.1888(2) 0.094(2) Uani 1 1 d . . .
H7 H 0.7237 -0.0675 0.1933 0.113 Uiso 1 1 calc R . .
C8 C -0.0016(15) 0.1537(4) 0.2526(2) 0.0881(18) Uani 1 1 d . . .
H8A H -0.1020 0.1447 0.2233 0.106 Uiso 1 1 calc R . .
H8B H 0.0748 0.2077 0.2496 0.106 Uiso 1 1 calc R . .
C9 C -0.1515(12) 0.1497(4) 0.3001(2) 0.0823(16) Uani 1 1 d . . .
H9 H -0.2278 0.0949 0.3032 0.099 Uiso 1 1 calc R . .
C10 C -0.3399(14) 0.2174(6) 0.3006(3) 0.115(3) Uani 1 1 d . . .
H10A H -0.3918 0.2307 0.2668 0.138 Uiso 1 1 calc R . .
H10B H -0.4785 0.2008 0.3203 0.138 Uiso 1 1 calc R . .
C11 C -0.2161(19) 0.2879(6) 0.3237(4) 0.124(3) Uani 1 1 d . . .
H11A H -0.3309 0.3244 0.3401 0.149 Uiso 1 1 calc R . .
H11B H -0.1301 0.3196 0.2985 0.149 Uiso 1 1 calc R . .
C12 C -0.0422(16) 0.2526(4) 0.3619(3) 0.103(2) Uani 1 1 d . . .
H12A H 0.1084 0.2830 0.3619 0.124 Uiso 1 1 calc R . .
H12B H -0.1101 0.2536 0.3955 0.124 Uiso 1 1 calc R . .
C13 C 0.0993(11) 0.1079(4) 0.3715(2) 0.0727(15) Uani 1 1 d . . .
C14 C 0.3192(14) 0.0917(6) 0.4510(3) 0.108(2) Uani 1 1 d . . .
C15 C 0.5453(16) 0.0594(12) 0.4269(6) 0.223(9) Uani 1 1 d . . .
H15A H 0.6601 0.1037 0.4240 0.335 Uiso 1 1 calc R . .
H15B H 0.5085 0.0381 0.3941 0.335 Uiso 1 1 calc R . .
H15C H 0.6117 0.0157 0.4472 0.335 Uiso 1 1 calc R . .
C16 C 0.181(2) 0.0162(8) 0.4694(4) 0.156(4) Uani 1 1 d . . .
H16A H 0.0417 0.0341 0.4876 0.233 Uiso 1 1 calc R . .
H16B H 0.2825 -0.0162 0.4911 0.233 Uiso 1 1 calc R . .
H16C H 0.1331 -0.0169 0.4412 0.233 Uiso 1 1 calc R . .
C17 C 0.357(4) 0.1542(10) 0.4918(5) 0.250(10) Uani 1 1 d . . .
H17A H 0.5065 0.1826 0.4865 0.376 Uiso 1 1 calc R . .
H17B H 0.3606 0.1265 0.5237 0.376 Uiso 1 1 calc R . .
H17C H 0.2277 0.1938 0.4914 0.376 Uiso 1 1 calc R . .
C18 C 0.550(4) -0.1050(6) 0.2889(3) 0.184(7) Uani 1 1 d . . .
C19 C 0.454(6) -0.1331(8) 0.3382(4) 0.43(3) Uani 1 1 d . . .
H19A H 0.4646 -0.0877 0.3621 0.518 Uiso 1 1 calc R . .
H19B H 0.2861 -0.1478 0.3345 0.518 Uiso 1 1 calc R . .
F4 F 0.570(5) -0.1964(5) 0.3557(3) 0.465(18) Uani 1 1 d . . .
C101 C 0.468(18) 0.231(5) -0.1055(18) 0.210(13) Uiso 0.20 1 d PD A -1
C102 C 0.545(15) 0.197(3) -0.0533(18) 0.210(13) Uiso 0.20 1 d PD A -1
C103 C 0.522(12) 0.266(3) -0.0143(18) 0.210(13) Uiso 0.20 1 d PD A -1
C104 C 0.283(12) 0.260(6) 0.013(3) 0.210(13) Uiso 0.20 1 d PD A -1
C105 C 0.737(13) 0.266(6) 0.020(3) 0.210(13) Uiso 0.20 1 d PD A -1

loop_
_atom_site_aniso_label
_atom_site_aniso_U_11
_atom_site_aniso_U_22
_atom_site_aniso_U_33
_atom_site_aniso_U_23
_atom_site_aniso_U_13
_atom_site_aniso_U_12
O1 0.167(5) 0.082(3) 0.075(2) 0.007(2) 0.012(3) 0.027(3)
O2 0.179(6) 0.071(2) 0.086(3) 0.004(2) 0.010(3) 0.020(3)
O3 0.114(4) 0.101(3) 0.087(3) -0.010(2) -0.031(3) 0.018(3)
O4 0.365(15) 0.112(4) 0.109(4) 0.000(3) 0.014(7) 0.100(7)
N1 0.069(3) 0.066(2) 0.072(2) 0.000(2) -0.004(2) 0.002(2)
N2 0.242(10) 0.065(3) 0.080(3) 0.003(2) 0.026(5) 0.026(5)
C1 0.126(7) 0.152(7) 0.091(5) -0.017(6) 0.008(5) -0.004(7)
F1 0.177(6) 0.219(7) 0.155(5) -0.093(5) 0.011(5) 0.002(6)
F2 0.394(16) 0.208(6) 0.191(6) 0.082(5) 0.179(9) 0.118(9)
F3 0.127(4) 0.184(5) 0.160(5) -0.016(4) 0.024(4) 0.011(5)
C2 0.115(5) 0.086(4) 0.082(4) -0.010(3) -0.002(4) -0.010(4)
C3 0.133(6) 0.115(5) 0.070(4) 0.004(3) 0.000(5) -0.015(6)
C4 0.136(6) 0.088(4) 0.071(3) 0.003(3) -0.003(4) 0.003(5)
C5 0.127(5) 0.074(4) 0.070(3) -0.006(3) 0.006(4) -0.013(4)
C6 0.138(6) 0.064(3) 0.074(3) -0.007(3) -0.011(4) -0.001(4)
C7 0.126(6) 0.078(3) 0.079(4) -0.016(3) -0.008(4) -0.001(4)
C8 0.099(4) 0.090(4) 0.076(3) 0.002(3) -0.011(3) -0.008(4)
C9 0.072(4) 0.094(4) 0.081(3) 0.001(3) -0.014(3) -0.016(3)
C10 0.060(4) 0.162(7) 0.122(6) 0.023(6) -0.004(5) 0.002(5)
C11 0.117(6) 0.116(5) 0.139(7) 0.010(5) -0.009(6) 0.045(6)
C12 0.119(6) 0.083(4) 0.108(5) -0.007(3) -0.011(5) 0.022(4)
C13 0.070(3) 0.076(3) 0.072(3) -0.004(3) 0.008(3) 0.003(3)
C14 0.082(5) 0.140(6) 0.101(5) 0.024(4) -0.018(4) 0.015(5)
C15 0.065(5) 0.36(2) 0.243(15) 0.129(16) 0.011(8) 0.039(9)
C16 0.107(6) 0.230(12) 0.130(7) 0.075(8) -0.013(6) -0.012(8)
C17 0.38(3) 0.224(12) 0.143(8) -0.033(9) -0.160(14) 0.036(17)
C18 0.37(2) 0.096(6) 0.089(5) -0.008(4) 0.028(9) 0.092(10)
C19 0.97(7) 0.182(10) 0.148(9) 0.110(8) 0.24(2) 0.32(3)
F4 1.02(5) 0.197(7) 0.174(6) 0.091(6) 0.140(16) 0.281(18)

loop_
_atom_type_symbol
_atom_type_description
_atom_type_scat_dispersion_real
_atom_type_scat_dispersion_imag
_atom_type_scat_source
C C 0.0033 0.0016 'International Tables Vol C Tables 4.2.6.8 and 6.1.1.4'
H H 0.0000 0.0000 'International Tables Vol C Tables 4.2.6.8 and 6.1.1.4'
F F 0.0171 0.0103 'International Tables Vol C Tables 4.2.6.8 and 6.1.1.4'
N N 0.0061 0.0033 'International Tables Vol C Tables 4.2.6.8 and 6.1.1.4'
O O 0.0106 0.0060 'International Tables Vol C Tables 4.2.6.8 and 6.1.1.4'

loop_
_geom_angle_atom_site_label_1
_geom_angle_atom_site_label_2
_geom_angle_atom_site_label_3
_geom_angle
C5 O1 C8 121.6(5)
C13 O3 C14 123.4(5)
C13 N1 C9 123.1(5)
C13 N1 C12 123.5(5)
C9 N1 C12 111.9(5)
C18 N2 C6 127.1(9)
C18 N2 H2 116.4
C6 N2 H2 116.4
F2 C1 F3 110.1(11)
F2 C1 F1 103.1(9)
F3 C1 F1 96.8(9)
F2 C1 C2 118.4(10)
F3 C1 C2 115.0(8)
F1 C1 C2 110.6(8)
C7 C2 C3 120.4(7)
C7 C2 C1 119.9(8)
C3 C2 C1 119.5(7)
C2 C3 C4 121.1(6)
C2 C3 H3 119.5
C4 C3 H3 119.5
C5 C4 C3 118.1(7)
C5 C4 H4 121.0
C3 C4 H4 121.0
C4 C5 O1 124.7(7)
C4 C5 C6 121.5(7)
O1 C5 C6 113.7(5)
C7 C6 C5 118.1(6)
C7 C6 N2 125.9(7)
C5 C6 N2 116.0(7)
C2 C7 C6 120.7(7)
C2 C7 H7 119.7
C6 C7 H7 119.7
O1 C8 C9 106.8(5)
O1 C8 H8A 110.4
C9 C8 H8A 110.4
O1 C8 H8B 110.4
C9 C8 H8B 110.4
H8A C8 H8B 108.6
N1 C9 C10 103.5(6)
N1 C9 C8 111.5(5)
C10 C9 C8 110.9(6)
N1 C9 H9 110.2
C10 C9 H9 110.2
C8 C9 H9 110.2
C11 C10 C9 103.6(6)
C11 C10 H10A 111.0
C9 C10 H10A 111.0
C11 C10 H10B 111.0
C9 C10 H10B 111.0
H10A C10 H10B 109.0
C10 C11 C12 107.0(7)
C10 C11 H11A 110.3
C12 C11 H11A 110.3
C10 C11 H11B 110.3
C12 C11 H11B 110.3
H11A C11 H11B 108.6
N1 C12 C11 102.6(6)
N1 C12 H12A 111.2
C11 C12 H12A 111.2
N1 C12 H12B 111.2
C11 C12 H12B 111.2
H12A C12 H12B 109.2
O2 C13 O3 125.3(6)
O2 C13 N1 124.6(6)
O3 C13 N1 110.0(5)
O3 C14 C17 101.9(8)
O3 C14 C15 110.3(8)
C17 C14 C15 115.2(14)
O3 C14 C16 111.1(6)
C17 C14 C16 112.0(11)
C15 C14 C16 106.5(10)
C14 C15 H15A 109.5
C14 C15 H15B 109.5
H15A C15 H15B 109.5
C14 C15 H15C 109.5
H15A C15 H15C 109.5
H15B C15 H15C 109.5
C14 C16 H16A 109.5
C14 C16 H16B 109.5
H16A C16 H16B 109.5
C14 C16 H16C 109.5
H16A C16 H16C 109.5
H16B C16 H16C 109.5
C14 C17 H17A 109.5
C14 C17 H17B 109.5
H17A C17 H17B 109.5
C14 C17 H17C 109.5
H17A C17 H17C 109.5
H17B C17 H17C 109.5
O4 C18 N2 126.7(9)
O4 C18 C19 121.6(11)
N2 C18 C19 111.7(13)
F4 C19 C18 112.3(18)
F4 C19 H19A 109.1
C18 C19 H19A 109.1
F4 C19 H19B 109.1
C18 C19 H19B 109.1
H19A C19 H19B 107.9
C103 C102 C101 110(2)
C105 C103 C102 111(2)
C105 C103 C104 114(2)
C102 C103 C104 111(2)

loop_
_geom_bond_atom_site_label_1
_geom_bond_atom_site_label_2
_geom_bond_distance
O1 C5 1.366(8)
O1 C8 1.422(9)
O2 C13 1.214(7)
O3 C13 1.325(7)
O3 C14 1.468(9)
O4 C18 1.209(15)
N1 C13 1.339(7)
N1 C9 1.447(7)
N1 C12 1.461(8)
N2 C18 1.324(13)
N2 C6 1.413(8)
N2 H2 0.8600
C1 F2 1.233(11)
C1 F3 1.328(12)
C1 F1 1.380(12)
C1 C2 1.473(12)
C2 C7 1.343(10)
C2 C3 1.346(11)
C3 C4 1.388(11)
C3 H3 0.9300
C4 C5 1.350(9)
C4 H4 0.9300
C5 C6 1.386(10)
C6 C7 1.380(11)
C7 H7 0.9300
C8 C9 1.517(9)
C8 H8A 0.9700
C8 H8B 0.9700
C9 C10 1.511(11)
C9 H9 0.9800
C10 C11 1.463(13)
C10 H10A 0.9700
C10 H10B 0.9700
C11 C12 1.514(11)
C11 H11A 0.9700
C11 H11B 0.9700
C12 H12A 0.9700
C12 H12B 0.9700
C14 C17 1.494(15)
C14 C15 1.506(16)
C14 C16 1.516(14)
C15 H15A 0.9600
C15 H15B 0.9600
C15 H15C 0.9600
C16 H16A 0.9600
C16 H16B 0.9600
C16 H16C 0.9600
C17 H17A 0.9600
C17 H17B 0.9600
C17 H17C 0.9600
C18 C19 1.486(17)
C19 F4 1.29(2)
C19 H19A 0.9700
C19 H19B 0.9700
C101 C102 1.56(2)
C102 C103 1.52(2)
C103 C105 1.51(2)
C103 C104 1.52(2)

loop_
_geom_torsion_atom_site_label_1
_geom_torsion_atom_site_label_2
_geom_torsion_atom_site_label_3
_geom_torsion_atom_site_label_4
_geom_torsion
F2 C1 C2 C7 -169.7(11)
F3 C1 C2 C7 -36.7(12)
F1 C1 C2 C7 71.6(11)
F2 C1 C2 C3 14.1(15)
F3 C1 C2 C3 147.1(9)
F1 C1 C2 C3 -104.5(10)
C7 C2 C3 C4 0.7(11)
C1 C2 C3 C4 176.8(8)
C2 C3 C4 C5 -1.7(11)
C3 C4 C5 O1 -179.6(7)
C3 C4 C5 C6 2.7(11)
C8 O1 C5 C4 8.2(11)
C8 O1 C5 C6 -173.9(6)
C4 C5 C6 C7 -2.5(11)
O1 C5 C6 C7 179.5(6)
C4 C5 C6 N2 177.8(8)
O1 C5 C6 N2 -0.2(9)
C18 N2 C6 C7 -0.9(17)
C18 N2 C6 C5 178.7(12)
C3 C2 C7 C6 -0.5(12)
C1 C2 C7 C6 -176.7(7)
C5 C6 C7 C2 1.4(11)
N2 C6 C7 C2 -178.9(8)
C5 O1 C8 C9 174.3(6)
C13 N1 C9 C10 148.1(6)
C12 N1 C9 C10 -18.6(7)
C13 N1 C9 C8 -92.5(6)
C12 N1 C9 C8 100.7(6)
O1 C8 C9 N1 63.1(6)
O1 C8 C9 C10 178.0(6)
N1 C9 C10 C11 31.3(8)
C8 C9 C10 C11 -88.4(8)
C9 C10 C11 C12 -33.3(9)
C13 N1 C12 C11 -168.0(6)
C9 N1 C12 C11 -1.3(8)
C10 C11 C12 N1 21.8(9)
C14 O3 C13 O2 7.8(11)
C14 O3 C13 N1 -175.3(6)
C9 N1 C13 O2 9.0(9)
C12 N1 C13 O2 174.2(7)
C9 N1 C13 O3 -167.9(5)
C12 N1 C13 O3 -2.7(8)
C13 O3 C14 C17 -179.5(11)
C13 O3 C14 C15 57.8(13)
C13 O3 C14 C16 -60.0(10)
C6 N2 C18 O4 4(2)
C6 N2 C18 C19 -175.3(16)
O4 C18 C19 F4 4(3)
N2 C18 C19 F4 -177(2)
C101 C102 C103 C105 -137(7)
C101 C102 C103 C104 96(7)
